data_2231757
loop_
_publ_author_name
'Asiri, Abdullah M.'
'Al-Youbi, Abdulrahman O.'
'Faidallah, Hassan M.'
'Alamry, Khalid A.'
'Ng, Seik Weng'

_publ_section_title
;
 4-(5,3'-Dimethyl-5'-oxo-2-phenyl-2',5'-dihydro-2<i>H</i>-[3,4']bipyrazol-1'-yl)benzenesulfonamide
 monohydrate
;
_journal_coeditor_code XU5305
_journal_issue 9
_journal_name_full 'Acta Crystallographica Section E'
_journal_page_first o2474
_journal_paper_doi 10.1107/S1600536811034453
_journal_volume 67
_journal_year 2011
_chemical_formula_iupac 'C20 H19 N5 O3 S, H2 O'
_chemical_formula_moiety 'C20 H19 N5 O3 S, H2 O'
_chemical_formula_sum 'C20 H21 N5 O4 S'
_chemical_formula_weight 427.48
_chemical_name_systematic
;
4-(5,3'-Dimethyl-5'-oxo-2-phenyl-2',5'-dihydro-2<i>H</i>-[3,4']bipyrazol-1'-
yl)benzenesulfonamide monohydrate
;
_space_group_IT_number 14
_symmetry_cell_setting monoclinic
_symmetry_space_group_name_Hall '-P 2ybc'
_symmetry_space_group_name_H-M 'P 1 21/c 1'
_atom_sites_solution_hydrogens geom
_atom_sites_solution_primary direct
_atom_sites_solution_secondary difmap
_audit_creation_method SHELXL97
_cell_angle_alpha 90.00
_cell_angle_beta 107.142(4)
_cell_angle_gamma 90.00
_cell_formula_units_Z 4
_cell_length_a 11.1570(5)
_cell_length_b 12.3305(5)
_cell_length_c 14.9228(5)
_cell_measurement_reflns_used 3286
_cell_measurement_temperature 100(2)
_cell_measurement_theta_max 29.35
_cell_measurement_theta_min 2.52
_cell_volume 1961.75(14)
_computing_cell_refinement 'CrysAlis PRO (Agilent, 2010)'
_computing_data_collection 'CrysAlis PRO (Agilent, 2010)'
_computing_data_reduction 'CrysAlis PRO (Agilent, 2010)'
_computing_molecular_graphics 'X-SEED (Barbour, 2001)'
_computing_publication_material 'publCIF (Westrip, 2010)'
_computing_structure_refinement 'SHELXL97 (Sheldrick, 2008)'
_computing_structure_solution 'SHELXS97 (Sheldrick, 2008)'
_diffrn_ambient_temperature 100(2)
_diffrn_detector_area_resol_mean 10.4041
_diffrn_measured_fraction_theta_full 0.974
_diffrn_measured_fraction_theta_max 0.974
_diffrn_measurement_device_type 'Agilent SuperNova Dual diffractometer with Atlas detector'
_diffrn_measurement_method \w
_diffrn_radiation_monochromator mirror
_diffrn_radiation_source 'SuperNova (Mo) X-ray Source'
_diffrn_radiation_type MoK\a
_diffrn_radiation_wavelength 0.71073
_diffrn_reflns_av_R_equivalents 0.0390
_diffrn_reflns_av_sigmaI/netI 0.0617
_diffrn_reflns_limit_h_max 14
_diffrn_reflns_limit_h_min -11
_diffrn_reflns_limit_k_max 15
_diffrn_reflns_limit_k_min -13
_diffrn_reflns_limit_l_max 19
_diffrn_reflns_limit_l_min -19
_diffrn_reflns_number 9403
_diffrn_reflns_theta_full 27.49
_diffrn_reflns_theta_max 27.49
_diffrn_reflns_theta_min 2.53
_diffrn_standards_decay_% 0
_diffrn_standards_interval_count 0
_diffrn_standards_interval_time 0
_diffrn_standards_number 0
_exptl_absorpt_coefficient_mu 0.205
_exptl_absorpt_correction_T_max 0.9602
_exptl_absorpt_correction_T_min 0.9412
_exptl_absorpt_correction_type multi-scan
_exptl_absorpt_process_details '(CrysAlis PRO; Agilent, 2010)'
_exptl_crystal_colour colourless
_exptl_crystal_density_diffrn 1.447
_exptl_crystal_density_method 'not measured'
_exptl_crystal_description prism
_exptl_crystal_F_000 896
_exptl_crystal_size_max 0.30
_exptl_crystal_size_mid 0.25
_exptl_crystal_size_min 0.20
_refine_diff_density_max 0.506
_refine_diff_density_min -0.542
_refine_ls_extinction_method none
_refine_ls_goodness_of_fit_ref 1.011
_refine_ls_hydrogen_treatment mixed
_refine_ls_matrix_type full
_refine_ls_number_parameters 288
_refine_ls_number_reflns 4382
_refine_ls_number_restraints 5
_refine_ls_restrained_S_all 1.010
_refine_ls_R_factor_all 0.0721
_refine_ls_R_factor_gt 0.0484
_refine_ls_shift/su_max 0.001
_refine_ls_shift/su_mean 0.001
_refine_ls_structure_factor_coef Fsqd
_refine_ls_weighting_details 'calc w = 1/[\s^2^(Fo^2^)+(0.0564P)^2^+0.8598P] where P=(Fo^2^+2Fc^2^)/3'
_refine_ls_weighting_scheme calc
_refine_ls_wR_factor_gt 0.1122
_refine_ls_wR_factor_ref 0.1302
_reflns_number_gt 3259
_reflns_number_total 4382
_reflns_threshold_expression I>2\s(I)
_cod_data_source_file xu5305.cif
_cod_data_source_block I
_cod_original_sg_symbol_H-M 'P 21/c'
_cod_database_code 2231757
_cod_database_fobs_code 2231757

loop_
_symmetry_equiv_pos_as_xyz
'x, y, z'
'-x, y+1/2, -z+1/2'
'-x, -y, -z'
'x, -y-1/2, z-1/2'

loop_
_atom_site_type_symbol
_atom_site_label
_atom_site_fract_x
_atom_site_fract_y
_atom_site_fract_z
_atom_site_U_iso_or_equiv
_atom_site_adp_type
_atom_site_calc_flag
_atom_site_refinement_flags
_atom_site_occupancy
_atom_site_symmetry_multiplicity
S S1 0.71034(5) 0.80796(5) 0.74400(3) 0.01854(16) Uani d . 1 1
O O1 0.42087(15) 0.58177(12) 0.31140(10) 0.0197(4) Uani d . 1 1
O O2 0.73924(16) 0.92176(13) 0.75124(10) 0.0249(4) Uani d . 1 1
O O3 0.80889(15) 0.73007(14) 0.75709(10) 0.0257(4) Uani d . 1 1
O O1W 0.51292(17) 0.41557(14) 0.22561(12) 0.0262(4) Uani d D 1 1
H H11 0.476(2) 0.4640(17) 0.2472(18) 0.039 Uiso d D 1 1
H H12 0.5866(13) 0.439(2) 0.2367(19) 0.039 Uiso d D 1 1
N N1 0.17489(17) 0.67063(15) 0.04860(11) 0.0166(4) Uani d . 1 1
N N2 0.15213(17) 0.59426(15) -0.02130(12) 0.0187(4) Uani d . 1 1
N N3 0.24829(17) 0.80650(15) 0.33546(12) 0.0163(4) Uani d D 1 1
H H3 0.217(2) 0.8392(17) 0.3758(13) 0.020 Uiso d D 1 1
N N4 0.34314(17) 0.73153(15) 0.37024(11) 0.0161(4) Uani d . 1 1
N N5 0.63792(19) 0.78264(16) 0.82054(13) 0.0209(4) Uani d D 1 1
H H51 0.5824(19) 0.8327(16) 0.8217(17) 0.025 Uiso d D 1 1
H H52 0.609(2) 0.7161(11) 0.8133(17) 0.025 Uiso d D 1 1
C C1 0.1501(2) 0.39583(19) -0.03171(15) 0.0230(5) Uani d . 1 1
H H1A 0.1414 0.4119 -0.0976 0.035 Uiso calc R 1 1
H H1B 0.0744 0.3588 -0.0271 0.035 Uiso calc R 1 1
H H1C 0.2231 0.3489 -0.0063 0.035 Uiso calc R 1 1
C C2 0.1673(2) 0.49882(18) 0.02272(14) 0.0189(5) Uani d . 1 1
C C3 0.1981(2) 0.51292(19) 0.11991(14) 0.0188(5) Uani d . 1 1
H H3A 0.2127 0.4575 0.1661 0.023 Uiso calc R 1 1
C C4 0.2029(2) 0.62324(18) 0.13530(14) 0.0170(5) Uani d . 1 1
C C5 0.1673(2) 0.78201(18) 0.02104(14) 0.0176(5) Uani d . 1 1
C C6 0.0699(2) 0.81337(19) -0.05719(15) 0.0220(5) Uani d . 1 1
H H6 0.0077 0.7625 -0.0885 0.026 Uiso calc R 1 1
C C7 0.0647(2) 0.9183(2) -0.08844(17) 0.0293(6) Uani d . 1 1
H H7 -0.0005 0.9399 -0.1424 0.035 Uiso calc R 1 1
C C8 0.1543(2) 0.9932(2) -0.04149(17) 0.0280(6) Uani d . 1 1
H H8 0.1499 1.0660 -0.0630 0.034 Uiso calc R 1 1
C C9 0.2497(2) 0.9619(2) 0.03634(16) 0.0241(5) Uani d . 1 1
H H9 0.3101 1.0136 0.0688 0.029 Uiso calc R 1 1
C C10 0.2580(2) 0.85513(18) 0.06757(14) 0.0193(5) Uani d . 1 1
H H10 0.3250 0.8329 0.1200 0.023 Uiso calc R 1 1
C C11 0.0624(2) 0.83177(19) 0.20154(15) 0.0220(5) Uani d . 1 1
H H11A 0.0022 0.7821 0.1604 0.033 Uiso calc R 1 1
H H11B 0.0820 0.8907 0.1641 0.033 Uiso calc R 1 1
H H11C 0.0261 0.8621 0.2484 0.033 Uiso calc R 1 1
C C12 0.1786(2) 0.77221(19) 0.24935(13) 0.0173(5) Uani d . 1 1
C C13 0.2349(2) 0.68339(18) 0.22385(14) 0.0160(5) Uani d . 1 1
C C14 0.3403(2) 0.65484(18) 0.30161(14) 0.0164(5) Uani d . 1 1
C C15 0.4352(2) 0.74994(18) 0.45697(13) 0.0157(5) Uani d . 1 1
C C16 0.5117(2) 0.66528(18) 0.50240(14) 0.0167(5) Uani d . 1 1
H H16 0.5053 0.5957 0.4740 0.020 Uiso calc R 1 1
C C17 0.5975(2) 0.68359(18) 0.58972(14) 0.0178(5) Uani d . 1 1
H H17 0.6511 0.6267 0.6211 0.021 Uiso calc R 1 1
C C18 0.6048(2) 0.78517(18) 0.63096(14) 0.0172(5) Uani d . 1 1
C C19 0.5284(2) 0.86945(18) 0.58551(14) 0.0178(5) Uani d . 1 1
H H19 0.5337 0.9386 0.6145 0.021 Uiso calc R 1 1
C C20 0.4444(2) 0.85223(18) 0.49786(14) 0.0176(5) Uani d . 1 1
H H20 0.3932 0.9100 0.4657 0.021 Uiso calc R 1 1

loop_
_atom_site_aniso_label
_atom_site_aniso_U_11
_atom_site_aniso_U_22
_atom_site_aniso_U_33
_atom_site_aniso_U_12
_atom_site_aniso_U_13
_atom_site_aniso_U_23
S1 0.0154(3) 0.0224(3) 0.0164(3) -0.0013(2) 0.0024(2) -0.0019(2)
O1 0.0191(9) 0.0182(8) 0.0203(7) 0.0040(7) 0.0035(6) -0.0034(6)
O2 0.0256(10) 0.0252(9) 0.0226(8) -0.0094(7) 0.0052(7) -0.0042(7)
O3 0.0166(9) 0.0354(10) 0.0219(8) 0.0055(7) 0.0008(6) -0.0032(7)
O1W 0.0283(10) 0.0204(9) 0.0329(9) -0.0007(8) 0.0136(8) -0.0039(7)
N1 0.0164(10) 0.0189(10) 0.0141(8) -0.0023(8) 0.0039(7) -0.0021(7)
N2 0.0166(10) 0.0205(10) 0.0193(9) -0.0032(8) 0.0060(7) -0.0062(8)
N3 0.0176(10) 0.0160(10) 0.0156(8) 0.0046(8) 0.0054(7) 0.0000(7)
N4 0.0158(10) 0.0163(9) 0.0152(8) 0.0036(8) 0.0033(7) 0.0001(7)
N5 0.0233(11) 0.0198(10) 0.0197(9) -0.0011(9) 0.0063(8) -0.0022(9)
C1 0.0239(13) 0.0216(12) 0.0235(11) -0.0024(10) 0.0069(9) -0.0030(10)
C2 0.0160(11) 0.0198(12) 0.0206(10) -0.0025(9) 0.0050(8) -0.0009(9)
C3 0.0169(11) 0.0201(12) 0.0188(10) 0.0000(9) 0.0045(8) 0.0023(9)
C4 0.0127(11) 0.0219(12) 0.0156(10) -0.0006(9) 0.0030(8) -0.0006(9)
C5 0.0182(12) 0.0181(11) 0.0185(10) -0.0005(9) 0.0083(9) -0.0004(9)
C6 0.0209(13) 0.0229(13) 0.0215(11) -0.0013(10) 0.0052(9) 0.0004(10)
C7 0.0255(14) 0.0292(14) 0.0303(12) 0.0041(11) 0.0038(10) 0.0039(11)
C8 0.0280(14) 0.0181(12) 0.0399(14) 0.0025(11) 0.0131(11) 0.0051(11)
C9 0.0254(13) 0.0227(13) 0.0272(12) -0.0071(10) 0.0124(10) -0.0081(10)
C10 0.0211(12) 0.0211(12) 0.0172(10) -0.0011(10) 0.0080(9) -0.0036(9)
C11 0.0210(13) 0.0243(13) 0.0186(10) 0.0051(10) 0.0026(9) 0.0012(10)
C12 0.0172(12) 0.0220(12) 0.0132(9) -0.0010(9) 0.0055(8) 0.0019(9)
C13 0.0139(11) 0.0188(11) 0.0153(9) -0.0010(9) 0.0044(8) -0.0009(9)
C14 0.0198(12) 0.0148(11) 0.0164(10) -0.0021(9) 0.0080(9) 0.0005(9)
C15 0.0158(11) 0.0189(12) 0.0134(9) -0.0008(9) 0.0058(8) 0.0006(9)
C16 0.0191(12) 0.0142(11) 0.0181(10) 0.0017(9) 0.0076(8) -0.0012(9)
C17 0.0179(12) 0.0184(12) 0.0169(10) 0.0033(9) 0.0051(8) 0.0012(9)
C18 0.0145(11) 0.0221(12) 0.0147(9) -0.0023(9) 0.0040(8) 0.0003(9)
C19 0.0211(12) 0.0160(11) 0.0173(10) -0.0007(9) 0.0072(9) -0.0014(9)
C20 0.0183(12) 0.0150(11) 0.0198(10) 0.0017(9) 0.0061(9) 0.0021(9)

loop_
_atom_type_symbol
_atom_type_description
_atom_type_scat_dispersion_real
_atom_type_scat_dispersion_imag
_atom_type_scat_source
C C 0.0033 0.0016 'International Tables Vol C Tables 4.2.6.8 and 6.1.1.4'
H H 0.0000 0.0000 'International Tables Vol C Tables 4.2.6.8 and 6.1.1.4'
N N 0.0061 0.0033 'International Tables Vol C Tables 4.2.6.8 and 6.1.1.4'
O O 0.0106 0.0060 'International Tables Vol C Tables 4.2.6.8 and 6.1.1.4'
S S 0.1246 0.1234 'International Tables Vol C Tables 4.2.6.8 and 6.1.1.4'

loop_
_geom_angle_atom_site_label_1
_geom_angle_atom_site_label_2
_geom_angle_atom_site_label_3
_geom_angle
O3 S1 O2 119.96(11)
O3 S1 N5 107.40(10)
O2 S1 N5 106.50(10)
O3 S1 C18 106.98(10)
O2 S1 C18 107.33(10)
N5 S1 C18 108.23(10)
H11 O1W H12 104(3)
C4 N1 N2 111.40(18)
C4 N1 C5 131.29(18)
N2 N1 C5 117.31(16)
C2 N2 N1 105.24(16)
C12 N3 N4 107.92(17)
C12 N3 H3 123.8(16)
N4 N3 H3 117.7(15)
N3 N4 C14 109.23(16)
N3 N4 C15 120.29(17)
C14 N4 C15 129.64(19)
S1 N5 H51 112.5(16)
S1 N5 H52 109.6(17)
H51 N5 H52 115(3)
C2 C1 H1A 109.5
C2 C1 H1B 109.5
H1A C1 H1B 109.5
C2 C1 H1C 109.5
H1A C1 H1C 109.5
H1B C1 H1C 109.5
N2 C2 C3 110.95(19)
N2 C2 C1 120.43(19)
C3 C2 C1 128.6(2)
C4 C3 C2 106.32(19)
C4 C3 H3A 126.8
C2 C3 H3A 126.8
N1 C4 C3 106.09(18)
N1 C4 C13 124.3(2)
C3 C4 C13 129.60(19)
C10 C5 C6 121.0(2)
C10 C5 N1 120.7(2)
C6 C5 N1 118.2(2)
C7 C6 C5 119.4(2)
C7 C6 H6 120.3
C5 C6 H6 120.3
C6 C7 C8 120.2(2)
C6 C7 H7 119.9
C8 C7 H7 119.9
C9 C8 C7 120.1(2)
C9 C8 H8 120.0
C7 C8 H8 120.0
C8 C9 C10 120.3(2)
C8 C9 H9 119.8
C10 C9 H9 119.8
C5 C10 C9 118.9(2)
C5 C10 H10 120.5
C9 C10 H10 120.5
C12 C11 H11A 109.5
C12 C11 H11B 109.5
H11A C11 H11B 109.5
C12 C11 H11C 109.5
H11A C11 H11C 109.5
H11B C11 H11C 109.5
N3 C12 C13 109.25(19)
N3 C12 C11 118.57(19)
C13 C12 C11 132.18(19)
C12 C13 C14 107.79(18)
C12 C13 C4 130.18(19)
C14 C13 C4 122.0(2)
O1 C14 N4 123.05(19)
O1 C14 C13 131.5(2)
N4 C14 C13 105.40(19)
C20 C15 C16 120.71(19)
C20 C15 N4 119.14(19)
C16 C15 N4 120.09(19)
C17 C16 C15 119.3(2)
C17 C16 H16 120.4
C15 C16 H16 120.4
C18 C17 C16 119.8(2)
C18 C17 H17 120.1
C16 C17 H17 120.1
C17 C18 C19 120.79(19)
C17 C18 S1 120.08(17)
C19 C18 S1 119.12(17)
C20 C19 C18 119.7(2)
C20 C19 H19 120.2
C18 C19 H19 120.2
C19 C20 C15 119.7(2)
C19 C20 H20 120.1
C15 C20 H20 120.1

loop_
_geom_bond_atom_site_label_1
_geom_bond_atom_site_label_2
_geom_bond_distance
S1 O3 1.4293(17)
S1 O2 1.4366(16)
S1 N5 1.612(2)
S1 C18 1.772(2)
O1 C14 1.251(3)
O1W H11 0.844(10)
O1W H12 0.840(10)
N1 C4 1.369(3)
N1 N2 1.372(2)
N1 C5 1.429(3)
N2 C2 1.334(3)
N3 C12 1.359(3)
N3 N4 1.386(2)
N3 H3 0.880(9)
N4 C14 1.387(3)
N4 C15 1.413(3)
N5 H51 0.878(10)
N5 H52 0.876(10)
C1 C2 1.489(3)
C1 H1A 0.9800
C1 H1B 0.9800
C1 H1C 0.9800
C2 C3 1.399(3)
C3 C4 1.378(3)
C3 H3A 0.9500
C4 C13 1.465(3)
C5 C10 1.381(3)
C5 C6 1.395(3)
C6 C7 1.371(3)
C6 H6 0.9500
C7 C8 1.390(3)
C7 H7 0.9500
C8 C9 1.379(3)
C8 H8 0.9500
C9 C10 1.391(3)
C9 H9 0.9500
C10 H10 0.9500
C11 C12 1.477(3)
C11 H11A 0.9800
C11 H11B 0.9800
C11 H11C 0.9800
C12 C13 1.371(3)
C13 C14 1.431(3)
C15 C20 1.392(3)
C15 C16 1.392(3)
C16 C17 1.390(3)
C16 H16 0.9500
C17 C18 1.387(3)
C17 H17 0.9500
C18 C19 1.388(3)
C19 C20 1.382(3)
C19 H19 0.9500
C20 H20 0.9500

loop_
_geom_hbond_atom_site_label_D
_geom_hbond_atom_site_label_H
_geom_hbond_atom_site_label_A
_geom_hbond_site_symmetry_A
_geom_hbond_distance_DH
_geom_hbond_distance_HA
_geom_hbond_distance_DA
_geom_hbond_angle_DHA
_geom_hbond_publ_flag
N3 H3 N2 4_576 0.880(10) 2.050(10) 2.927(3) 175(2) yes
N5 H51 O1 4_576 0.880(10) 2.050(10) 2.913(3) 165(2) yes
N5 H52 O1W 3_666 0.880(10) 2.090(10) 2.932(3) 161(2) yes
O1W H11 O1 . 0.840(10) 1.940(10) 2.769(2) 169(3) yes
O1W H12 O2 4_575 0.840(10) 2.38(2) 3.158(2) 154(3) yes

loop_
_geom_torsion_atom_site_label_1
_geom_torsion_atom_site_label_2
_geom_torsion_atom_site_label_3
_geom_torsion_atom_site_label_4
_geom_torsion
C4 N1 N2 C2 -0.5(2)
C5 N1 N2 C2 178.93(19)
C12 N3 N4 C14 5.7(2)
C12 N3 N4 C15 176.18(18)
N1 N2 C2 C3 0.7(2)
N1 N2 C2 C1 -179.8(2)
N2 C2 C3 C4 -0.6(3)
C1 C2 C3 C4 180.0(2)
N2 N1 C4 C3 0.1(2)
C5 N1 C4 C3 -179.2(2)
N2 N1 C4 C13 178.32(19)
C5 N1 C4 C13 -1.0(4)
C2 C3 C4 N1 0.3(2)
C2 C3 C4 C13 -177.8(2)
C4 N1 C5 C10 44.3(3)
N2 N1 C5 C10 -135.0(2)
C4 N1 C5 C6 -139.3(2)
N2 N1 C5 C6 41.4(3)
C10 C5 C6 C7 0.3(3)
N1 C5 C6 C7 -176.2(2)
C5 C6 C7 C8 -1.2(4)
C6 C7 C8 C9 0.6(4)
C7 C8 C9 C10 0.9(4)
C6 C5 C10 C9 1.3(3)
N1 C5 C10 C9 177.60(19)
C8 C9 C10 C5 -1.9(3)
N4 N3 C12 C13 -6.7(2)
N4 N3 C12 C11 173.17(19)
N3 C12 C13 C14 5.0(2)
C11 C12 C13 C14 -174.8(2)
N3 C12 C13 C4 -174.0(2)
C11 C12 C13 C4 6.2(4)
N1 C4 C13 C12 46.1(4)
C3 C4 C13 C12 -136.2(3)
N1 C4 C13 C14 -132.9(2)
C3 C4 C13 C14 44.9(4)
N3 N4 C14 O1 174.80(19)
C15 N4 C14 O1 5.5(4)
N3 N4 C14 C13 -2.6(2)
C15 N4 C14 C13 -171.9(2)
C12 C13 C14 O1 -178.5(2)
C4 C13 C14 O1 0.6(4)
C12 C13 C14 N4 -1.4(2)
C4 C13 C14 N4 177.73(19)
N3 N4 C15 C20 -12.5(3)
C14 N4 C15 C20 155.8(2)
N3 N4 C15 C16 164.83(19)
C14 N4 C15 C16 -26.9(3)
C20 C15 C16 C17 0.3(3)
N4 C15 C16 C17 -176.93(19)
C15 C16 C17 C18 0.8(3)
C16 C17 C18 C19 -0.8(3)
C16 C17 C18 S1 177.88(17)
O3 S1 C18 C17 25.0(2)
O2 S1 C18 C17 154.97(18)
N5 S1 C18 C17 -90.4(2)
O3 S1 C18 C19 -156.30(18)
O2 S1 C18 C19 -26.3(2)
N5 S1 C18 C19 88.25(19)
C17 C18 C19 C20 -0.4(3)
S1 C18 C19 C20 -179.08(17)
C18 C19 C20 C15 1.5(3)
C16 C15 C20 C19 -1.5(3)
N4 C15 C20 C19 175.77(19)

loop_
_cod_related_entry_id
_cod_related_entry_database
_cod_related_entry_code
1 ChemSpider 30656989
